data_7052648
loop_
_publ_author_name
'Craig, Gavin A.'
'Costa, Jos\'e S\'anchez'
'Aguil\`a, David'
'Barrios, Leon\'i A.'
'Roubeau, Olivier'
'Teat, Simon J.'
'Arom\'i, Guillem'

_publ_section_title
;
 Molecular [Co(iii)Co(ii)] \\times 2 assemblies of a new
 bis-phenol/pyrazolyl ligand
;
_journal_issue 6
_journal_name_full 'New Journal of Chemistry'
_journal_page_first 1202
_journal_paper_doi 10.1039/c0nj00861c
_journal_volume 35
_journal_year 2011
_chemical_formula_moiety '2(C70 H52 Co4 N12 O7), C5 H5 N'
_chemical_formula_sum 'C145 H109 Co8 N25 O14'
_chemical_formula_weight 2897.01
_chemical_name_systematic
;
?
;
_space_group_IT_number 2
_symmetry_cell_setting triclinic
_symmetry_space_group_name_Hall '-P 1'
_symmetry_space_group_name_H-M 'P -1'
_atom_sites_solution_hydrogens geom
_atom_sites_solution_primary direct
_atom_sites_solution_secondary difmap
_audit_creation_method SHELXL-97
_cell_angle_alpha 88.14(3)
_cell_angle_beta 76.50(3)
_cell_angle_gamma 80.03(3)
_cell_formula_units_Z 2
_cell_length_a 16.133(3)
_cell_length_b 23.373(5)
_cell_length_c 23.517(5)
_cell_measurement_reflns_used 36672
_cell_measurement_temperature 100(2)
_cell_measurement_theta_max 25.87
_cell_measurement_theta_min 1.97
_cell_volume 8492(3)
_computing_cell_refinement 'HKL-2000 (Otwinowski & Minor, 1997)'
_computing_data_collection MxCube
_computing_data_reduction 'HKL-2000 (Otwinowski & Minor, 1997)'
_computing_structure_refinement 'SHELXL-97 (Sheldrick, 1997)'
_computing_structure_solution 'SHELXS-97 (Sheldrick, 1990)'
_diffrn_ambient_temperature 100(2)
_diffrn_measured_fraction_theta_full 0.918
_diffrn_measured_fraction_theta_max 0.918
_diffrn_measurement_device_type 'Single-axis HUBER diffractometer'
_diffrn_measurement_method 'phi rotation at various kappa'
_diffrn_radiation_monochromator 'silicon 111'
_diffrn_radiation_source 'ESRF BM16'
_diffrn_radiation_type synchrotron
_diffrn_radiation_wavelength 0.73830
_diffrn_reflns_av_R_equivalents 0.0000
_diffrn_reflns_av_sigmaI/netI 0.0664
_diffrn_reflns_limit_h_max 18
_diffrn_reflns_limit_h_min 0
_diffrn_reflns_limit_k_max 27
_diffrn_reflns_limit_k_min -26
_diffrn_reflns_limit_l_max 27
_diffrn_reflns_limit_l_min -26
_diffrn_reflns_number 26563
_diffrn_reflns_theta_full 25.74
_diffrn_reflns_theta_max 25.74
_diffrn_reflns_theta_min 1.30
_diffrn_standards_number 0
_exptl_absorpt_coefficient_mu 0.903
_exptl_absorpt_correction_T_max 0.95
_exptl_absorpt_correction_T_min 0.85
_exptl_absorpt_correction_type multi-scan
_exptl_absorpt_process_details 'HKL2000, Otwinoski, 2003'
_exptl_crystal_colour red
_exptl_crystal_density_diffrn 1.133
_exptl_crystal_density_method 'not measured'
_exptl_crystal_description block
_exptl_crystal_F_000 2964
_exptl_crystal_size_max 0.18
_exptl_crystal_size_mid 0.14
_exptl_crystal_size_min 0.05
_platon_squeeze_details
;
;
_refine_diff_density_max 2.491
_refine_diff_density_min -1.436
_refine_diff_density_rms 0.157
_refine_ls_extinction_method none
_refine_ls_goodness_of_fit_ref 1.741
_refine_ls_hydrogen_treatment constr
_refine_ls_matrix_type fullcycle
_refine_ls_number_parameters 1717
_refine_ls_number_reflns 26563
_refine_ls_number_restraints 0
_refine_ls_restrained_S_all 1.741
_refine_ls_R_factor_all 0.1792
_refine_ls_R_factor_gt 0.1561
_refine_ls_shift/su_max 0.000
_refine_ls_shift/su_mean 0.000
_refine_ls_structure_factor_coef Fsqd
_refine_ls_weighting_details 'calc w=1/[\s^2^(Fo^2^)+(0.2000P)^2^+0.0000P] where P=(Fo^2^+2Fc^2^)/3'
_refine_ls_weighting_scheme calc
_refine_ls_wR_factor_gt 0.4118
_refine_ls_wR_factor_ref 0.4437
_reflns_number_gt 17900
_reflns_number_total 26563
_reflns_threshold_expression >2sigma(I)
_cod_data_source_file c0nj00861c.txt
_cod_data_source_block gac183
_cod_original_sg_symbol_H-M P-1
_cod_database_code 7052648

loop_
_symmetry_equiv_pos_as_xyz
'x, y, z'
'-x, -y, -z'

loop_
_atom_site_label
_atom_site_type_symbol
_atom_site_fract_x
_atom_site_fract_y
_atom_site_fract_z
_atom_site_U_iso_or_equiv
_atom_site_adp_type
_atom_site_occupancy
_atom_site_symmetry_multiplicity
_atom_site_calc_flag
_atom_site_refinement_flags
_atom_site_disorder_assembly
_atom_site_disorder_group
Co1 Co 1.07548(8) 0.15742(5) 0.13262(5) 0.067 Uani 1 1 d . . .
Co2 Co 0.87694(8) 0.24746(5) 0.21292(4) 0.063 Uani 1 1 d . . .
Co3 Co 0.76336(8) 0.35789(5) 0.28052(4) 0.065 Uani 1 1 d . . .
Co4 Co 0.72800(8) 0.50727(5) 0.33397(4) 0.065 Uani 1 1 d . . .
O1 O 0.7596(4) 0.2269(3) 0.2357(2) 0.068 Uani 1 1 d . . .
O2 O 0.6834(4) 0.3020(2) 0.2893(2) 0.067 Uani 1 1 d . . .
O3 O 0.8784(4) 0.3257(3) 0.2381(2) 0.078 Uani 1 1 d . . .
O4 O 1.1517(4) 0.1655(3) 0.0599(2) 0.076 Uani 1 1 d . . .
O5 O 0.7146(4) 0.5825(3) 0.2985(2) 0.076 Uani 1 1 d . . .
O6 O 1.1753(4) 0.1171(3) 0.1556(3) 0.071 Uani 1 1 d . . .
O7 O 0.7782(4) 0.5450(3) 0.3845(2) 0.080 Uani 1 1 d . . .
N1 N 0.9831(5) 0.1988(3) 0.0989(3) 0.067 Uani 1 1 d . . .
N2 N 0.9086(5) 0.2349(3) 0.1287(3) 0.067 Uani 1 1 d . . .
N3 N 0.7024(4) 0.4266(3) 0.2476(3) 0.058 Uani 1 1 d . . .
N4 N 0.6755(4) 0.4790(3) 0.2753(3) 0.063 Uani 1 1 d . . .
N5 N 1.0119(4) 0.1462(3) 0.2113(3) 0.065 Uani 1 1 d . . .
N6 N 0.9467(5) 0.1831(3) 0.2453(3) 0.066 Uani 1 1 d . . .
N7 N 0.7607(5) 0.3816(3) 0.3602(3) 0.071 Uani 1 1 d . . .
N8 N 0.7484(5) 0.4378(3) 0.3796(3) 0.075 Uani 1 1 d . . .
N9 N 1.0473(5) 0.0862(3) 0.1082(3) 0.074 Uani 1 1 d . . .
N10 N 1.1015(5) 0.2302(3) 0.1571(3) 0.069 Uani 1 1 d . . .
N11 N 0.8397(5) 0.4878(3) 0.2779(3) 0.068 Uani 1 1 d . . .
N12 N 0.6159(5) 0.5262(3) 0.3847(3) 0.071 Uani 1 1 d . . .
C1 C 0.6927(6) 0.2523(4) 0.2678(4) 0.075 Uani 1 1 d . . .
C2 C 0.6152(6) 0.2209(5) 0.2826(5) 0.088 Uani 1 1 d . . .
H2A H 0.6309 0.1827 0.2634 0.131 Uiso 1 1 calc R . .
H2B H 0.5668 0.2437 0.2690 0.131 Uiso 1 1 calc R . .
H2C H 0.5982 0.2160 0.3251 0.131 Uiso 1 1 calc R . .
C3 C 1.1349(6) 0.1554(4) 0.0088(4) 0.075 Uani 1 1 d . . .
C4 C 1.2032(6) 0.1300(4) -0.0372(4) 0.080 Uani 1 1 d . . .
H4A H 1.2595 0.1191 -0.0303 0.097 Uiso 1 1 calc R . .
C5 C 1.1906(7) 0.1209(5) -0.0909(5) 0.097 Uani 1 1 d . . .
H5A H 1.2387 0.1056 -0.1212 0.116 Uiso 1 1 calc R . .
C6 C 1.1093(7) 0.1335(5) -0.1025(5) 0.094 Uani 1 1 d . . .
H6A H 1.1008 0.1253 -0.1398 0.113 Uiso 1 1 calc R . .
C7 C 1.0385(6) 0.1593(4) -0.0572(4) 0.072 Uani 1 1 d . . .
H7A H 0.9823 0.1694 -0.0644 0.087 Uiso 1 1 calc R . .
C8 C 1.0520(5) 0.1695(4) -0.0024(4) 0.067 Uani 1 1 d . . .
C9 C 0.9810(5) 0.1982(3) 0.0421(3) 0.062 Uani 1 1 d . . .
C10 C 0.9056(6) 0.2327(4) 0.0346(4) 0.077 Uani 1 1 d . . .
H10A H 0.8877 0.2393 -0.0011 0.092 Uiso 1 1 calc R . .
C11 C 0.8608(5) 0.2561(4) 0.0893(4) 0.065 Uani 1 1 d . . .
C12 C 0.7763(5) 0.2944(4) 0.1061(4) 0.064 Uani 1 1 d . . .
C13 C 0.7093(6) 0.2847(4) 0.0842(4) 0.075 Uani 1 1 d . . .
H13A H 0.7177 0.2528 0.0582 0.090 Uiso 1 1 calc R . .
C14 C 0.6267(6) 0.3209(4) 0.0992(4) 0.076 Uani 1 1 d . . .
H14A H 0.5815 0.3151 0.0815 0.091 Uiso 1 1 calc R . .
C15 C 0.6139(6) 0.3650(4) 0.1402(4) 0.071 Uani 1 1 d . . .
H15A H 0.5578 0.3872 0.1537 0.085 Uiso 1 1 calc R . .
C16 C 0.6805(5) 0.3765(3) 0.1610(3) 0.062 Uani 1 1 d . . .
C17 C 0.7638(5) 0.3415(3) 0.1440(3) 0.063 Uani 1 1 d . . .
H17A H 0.8107 0.3502 0.1584 0.076 Uiso 1 1 calc R . .
C18 C 0.6664(5) 0.4273(4) 0.2005(4) 0.068 Uani 1 1 d . . .
C19 C 0.6170(5) 0.4800(4) 0.1994(4) 0.068 Uani 1 1 d . . .
H19A H 0.5823 0.4925 0.1723 0.082 Uiso 1 1 calc R . .
C20 C 0.6262(5) 0.5118(4) 0.2441(4) 0.064 Uani 1 1 d . . .
C21 C 0.5949(5) 0.5758(4) 0.2570(4) 0.065 Uani 1 1 d . . .
C22 C 0.5184(6) 0.6039(4) 0.2392(4) 0.077 Uani 1 1 d . . .
H22A H 0.4858 0.5819 0.2223 0.092 Uiso 1 1 calc R . .
C23 C 0.4936(6) 0.6618(4) 0.2468(4) 0.073 Uani 1 1 d . . .
H23A H 0.4445 0.6813 0.2340 0.087 Uiso 1 1 calc R . .
C24 C 0.5414(6) 0.6932(5) 0.2742(4) 0.083 Uani 1 1 d . . .
H24A H 0.5234 0.7338 0.2806 0.099 Uiso 1 1 calc R . .
C25 C 0.6108(6) 0.6665(4) 0.2907(4) 0.072 Uani 1 1 d . . .
H25A H 0.6419 0.6890 0.3083 0.087 Uiso 1 1 calc R . .
C26 C 0.6405(5) 0.6073(4) 0.2837(4) 0.063 Uani 1 1 d . . .
C27 C 1.1760(6) 0.0667(4) 0.1819(4) 0.078 Uani 1 1 d . . .
C28 C 1.2501(7) 0.0260(5) 0.1698(5) 0.086 Uani 1 1 d . . .
H28A H 1.2979 0.0349 0.1409 0.104 Uiso 1 1 calc R . .
C29 C 1.2599(8) -0.0280(5) 0.1973(5) 0.102 Uani 1 1 d . . .
H29A H 1.3129 -0.0546 0.1883 0.123 Uiso 1 1 calc R . .
C30 C 1.1866(6) -0.0413(4) 0.2396(4) 0.080 Uani 1 1 d . . .
H30A H 1.1893 -0.0782 0.2578 0.096 Uiso 1 1 calc R . .
C31 C 1.1116(6) -0.0005(4) 0.2539(5) 0.084 Uani 1 1 d . . .
H31A H 1.0646 -0.0090 0.2838 0.101 Uiso 1 1 calc R . .
C32 C 1.1032(6) 0.0535(4) 0.2254(4) 0.078 Uani 1 1 d . . .
C33 C 1.0293(6) 0.0994(4) 0.2456(4) 0.080 Uani 1 1 d . . .
C34 C 0.9776(6) 0.1073(4) 0.3006(4) 0.073 Uani 1 1 d . . .
H34A H 0.9778 0.0818 0.3329 0.087 Uiso 1 1 calc R . .
C35 C 0.9247(6) 0.1605(4) 0.2993(4) 0.071 Uani 1 1 d . . .
C36 C 0.8582(5) 0.1909(4) 0.3463(4) 0.064 Uani 1 1 d . . .
C37 C 0.8016(6) 0.1607(4) 0.3834(4) 0.080 Uani 1 1 d . . .
H37A H 0.8079 0.1197 0.3801 0.096 Uiso 1 1 calc R . .
C38 C 0.7344(7) 0.1916(5) 0.4263(5) 0.089 Uani 1 1 d . . .
H38A H 0.6945 0.1709 0.4511 0.107 Uiso 1 1 calc R . .
C39 C 0.7243(6) 0.2514(4) 0.4338(4) 0.073 Uani 1 1 d . . .
H39A H 0.6787 0.2713 0.4633 0.088 Uiso 1 1 calc R . .
C40 C 0.7818(6) 0.2808(4) 0.3975(4) 0.072 Uani 1 1 d . . .
C41 C 0.8492(5) 0.2507(4) 0.3540(4) 0.066 Uani 1 1 d . . .
H41A H 0.8892 0.2715 0.3296 0.079 Uiso 1 1 calc R . .
C42 C 0.7713(6) 0.3446(4) 0.4049(4) 0.072 Uani 1 1 d . . .
C43 C 0.7722(5) 0.3765(4) 0.4525(4) 0.067 Uani 1 1 d . . .
H43A H 0.7799 0.3619 0.4895 0.081 Uiso 1 1 calc R . .
C44 C 0.7597(5) 0.4344(4) 0.4361(4) 0.070 Uani 1 1 d . . .
C45 C 0.7542(6) 0.4869(4) 0.4701(4) 0.073 Uani 1 1 d . . .
C46 C 0.7433(6) 0.4855(4) 0.5310(4) 0.078 Uani 1 1 d . . .
H46A H 0.7425 0.4489 0.5498 0.093 Uiso 1 1 calc R . .
C47 C 0.7337(6) 0.5334(4) 0.5648(5) 0.087 Uani 1 1 d . . .
H47A H 0.7290 0.5304 0.6058 0.104 Uiso 1 1 calc R . .
C48 C 0.7311(6) 0.5889(4) 0.5362(4) 0.081 Uani 1 1 d . . .
H48A H 0.7221 0.6236 0.5584 0.097 Uiso 1 1 calc R . .
C49 C 0.7415(6) 0.5911(4) 0.4774(4) 0.080 Uani 1 1 d . . .
H49A H 0.7372 0.6281 0.4593 0.096 Uiso 1 1 calc R . .
C50 C 0.7588(6) 0.5399(4) 0.4410(5) 0.083 Uani 1 1 d . . .
C51 C 0.9673(5) 0.0766(4) 0.1202(3) 0.062 Uani 1 1 d . . .
H51A H 0.9231 0.1048 0.1424 0.074 Uiso 1 1 calc R . .
C52 C 0.9444(7) 0.0257(5) 0.1014(5) 0.085 Uani 1 1 d . . .
H52A H 0.8865 0.0187 0.1111 0.102 Uiso 1 1 calc R . .
C53 C 1.0105(6) -0.0127(5) 0.0682(4) 0.086 Uani 1 1 d . . .
H53A H 0.9970 -0.0468 0.0541 0.103 Uiso 1 1 calc R . .
C54 C 1.0956(7) -0.0045(5) 0.0541(5) 0.089 Uani 1 1 d . . .
H54A H 1.1406 -0.0320 0.0316 0.106 Uiso 1 1 calc R . .
C55 C 1.1107(5) 0.0461(4) 0.0749(4) 0.066 Uani 1 1 d . . .
H55A H 1.1683 0.0536 0.0658 0.079 Uiso 1 1 calc R . .
C56 C 1.1000(6) 0.2759(4) 0.1224(4) 0.077 Uani 1 1 d . . .
H56A H 1.0816 0.2732 0.0872 0.092 Uiso 1 1 calc R . .
C57 C 1.1240(6) 0.3276(4) 0.1347(4) 0.082 Uani 1 1 d . . .
H57A H 1.1196 0.3598 0.1092 0.098 Uiso 1 1 calc R . .
C58 C 1.1536(7) 0.3315(5) 0.1833(5) 0.087 Uani 1 1 d . . .
H58A H 1.1738 0.3655 0.1914 0.104 Uiso 1 1 calc R . .
C59 C 1.1540(7) 0.2856(5) 0.2206(5) 0.090 Uani 1 1 d . . .
H59A H 1.1696 0.2879 0.2569 0.108 Uiso 1 1 calc R . .
C60 C 1.1307(6) 0.2352(4) 0.2036(4) 0.082 Uani 1 1 d . . .
H60A H 1.1365 0.2020 0.2278 0.098 Uiso 1 1 calc R . .
C61 C 0.8462(6) 0.5032(4) 0.2210(4) 0.073 Uani 1 1 d . . .
H61A H 0.7969 0.5235 0.2091 0.087 Uiso 1 1 calc R . .
C62 C 0.9257(6) 0.4893(4) 0.1792(4) 0.078 Uani 1 1 d . . .
H62A H 0.9301 0.5015 0.1399 0.093 Uiso 1 1 calc R . .
C63 C 0.9954(7) 0.4586(5) 0.1956(5) 0.085 Uani 1 1 d . . .
H63A H 1.0487 0.4490 0.1676 0.103 Uiso 1 1 calc R . .
C64 C 0.9891(6) 0.4410(4) 0.2537(4) 0.082 Uani 1 1 d . . .
H64A H 1.0368 0.4187 0.2660 0.099 Uiso 1 1 calc R . .
C65 C 0.9094(6) 0.4579(4) 0.2927(4) 0.075 Uani 1 1 d . . .
H65A H 0.9045 0.4472 0.3325 0.090 Uiso 1 1 calc R . .
C66 C 0.5627(5) 0.4867(4) 0.3966(4) 0.068 Uani 1 1 d . . .
H66A H 0.5824 0.4483 0.3815 0.082 Uiso 1 1 calc R . .
C67 C 0.4797(6) 0.5016(5) 0.4307(4) 0.085 Uani 1 1 d . . .
H67A H 0.4414 0.4742 0.4363 0.102 Uiso 1 1 calc R . .
C68 C 0.4518(6) 0.5556(4) 0.4565(4) 0.080 Uani 1 1 d . . .
H68A H 0.3954 0.5648 0.4812 0.097 Uiso 1 1 calc R . .
C69 C 0.5039(5) 0.5951(4) 0.4469(4) 0.072 Uani 1 1 d . . .
H69A H 0.4860 0.6330 0.4636 0.086 Uiso 1 1 calc R . .
C70 C 0.5877(6) 0.5773(4) 0.4105(4) 0.079 Uani 1 1 d . . .
H70A H 0.6264 0.6045 0.4043 0.094 Uiso 1 1 calc R . .
Co1B Co -0.12029(8) 0.86701(5) 0.39778(5) 0.069 Uani 1 1 d . . .
Co2B Co 0.07919(8) 0.78262(5) 0.31251(4) 0.065 Uani 1 1 d . . .
Co3B Co 0.19516(8) 0.67372(5) 0.24246(4) 0.064 Uani 1 1 d . . .
Co4B Co 0.23991(7) 0.52541(5) 0.18440(4) 0.061 Uani 1 1 d . . .
O1B O 0.1940(4) 0.8062(3) 0.2875(2) 0.079 Uani 1 1 d . . .
O2B O 0.2736(4) 0.7304(2) 0.2339(2) 0.065 Uani 1 1 d . . .
O3B O 0.0804(4) 0.7050(3) 0.2882(3) 0.074 Uani 1 1 d . . .
O4B O -0.1915(4) 0.8555(3) 0.4714(2) 0.076 Uani 1 1 d . . .
O5B O 0.2566(3) 0.4502(2) 0.2161(2) 0.059 Uani 1 1 d . . .
O6B O -0.2248(4) 0.9022(3) 0.3784(3) 0.090 Uani 1 1 d . . .
O7B O 0.1902(4) 0.4883(2) 0.1321(2) 0.065 Uani 1 1 d . . .
N1B N -0.0224(5) 0.8275(3) 0.4278(3) 0.066 Uani 1 1 d . . .
N2B N 0.0512(4) 0.7941(3) 0.3968(3) 0.062 Uani 1 1 d . . .
N3B N 0.2601(4) 0.6063(3) 0.2738(3) 0.065 Uani 1 1 d . . .
N4B N 0.2875(5) 0.5535(3) 0.2450(3) 0.069 Uani 1 1 d . . .
N5B N -0.0639(5) 0.8817(3) 0.3182(4) 0.085 Uani 1 1 d . . .
N6B N 0.0056(5) 0.8456(3) 0.2835(3) 0.069 Uani 1 1 d . . .
N7B N 0.1999(5) 0.6533(3) 0.1617(3) 0.075 Uani 1 1 d . . .
N8B N 0.2169(4) 0.5956(3) 0.1400(3) 0.061 Uani 1 1 d . . .
N9B N -0.0997(6) 0.9399(3) 0.4241(3) 0.083 Uani 1 1 d . . .
N10B N -0.1419(5) 0.7936(3) 0.3728(4) 0.085 Uani 1 1 d . . .
N11B N 0.3531(5) 0.5116(3) 0.1339(3) 0.068 Uani 1 1 d . . .
N12B N 0.1280(4) 0.5414(3) 0.2389(3) 0.064 Uani 1 1 d . . .
C1B C 0.2643(5) 0.7809(4) 0.2548(4) 0.064 Uani 1 1 d . . .
C2B C 0.3395(7) 0.8119(5) 0.2426(5) 0.098 Uani 1 1 d . . .
H2BA H 0.3891 0.7879 0.2169 0.148 Uiso 1 1 calc R . .
H2BB H 0.3544 0.8195 0.2794 0.148 Uiso 1 1 calc R . .
H2BC H 0.3247 0.8488 0.2233 0.148 Uiso 1 1 calc R . .
C3B C -0.1738(5) 0.8648(4) 0.5223(4) 0.070 Uani 1 1 d . . .
C4B C -0.2435(7) 0.8887(5) 0.5693(5) 0.087 Uani 1 1 d . . .
H4BA H -0.3000 0.8989 0.5625 0.105 Uiso 1 1 calc R . .
C5B C -0.2312(7) 0.8973(5) 0.6230(5) 0.094 Uani 1 1 d . . .
H5BA H -0.2794 0.9112 0.6540 0.113 Uiso 1 1 calc R . .
C6B C -0.1473(7) 0.8858(5) 0.6334(5) 0.089 Uani 1 1 d . . .
H6BA H -0.1375 0.8929 0.6706 0.107 Uiso 1 1 calc R . .
C7B C -0.0796(6) 0.8636(4) 0.5872(4) 0.070 Uani 1 1 d . . .
H7BA H -0.0229 0.8547 0.5939 0.084 Uiso 1 1 calc R . .
C8B C -0.0905(5) 0.8537(4) 0.5313(4) 0.064 Uani 1 1 d . . .
C9B C -0.0175(5) 0.8258(4) 0.4849(4) 0.066 Uani 1 1 d . . .
C10B C 0.0619(5) 0.7949(3) 0.4903(4) 0.064 Uani 1 1 d . . .
H10B H 0.0834 0.7883 0.5247 0.077 Uiso 1 1 calc R . .
C11B C 0.1029(5) 0.7756(3) 0.4334(3) 0.062 Uani 1 1 d . . .
C12B C 0.1889(5) 0.7388(3) 0.4133(3) 0.062 Uani 1 1 d . . .
C13B C 0.2555(6) 0.7535(4) 0.4318(4) 0.081 Uani 1 1 d . . .
H13B H 0.2469 0.7856 0.4575 0.097 Uiso 1 1 calc R . .
C14B C 0.3392(6) 0.7194(4) 0.4116(4) 0.082 Uani 1 1 d . . .
H14B H 0.3876 0.7302 0.4224 0.098 Uiso 1 1 calc R . .
C15B C 0.3509(6) 0.6715(4) 0.3771(4) 0.073 Uani 1 1 d . . .
H15B H 0.4065 0.6482 0.3656 0.087 Uiso 1 1 calc R . .
C16B C 0.2818(5) 0.6569(4) 0.3588(4) 0.067 Uani 1 1 d . . .
C17B C 0.2006(5) 0.6894(3) 0.3782(3) 0.061 Uani 1 1 d . . .
H17B H 0.1522 0.6782 0.3677 0.073 Uiso 1 1 calc R . .
C18B C 0.2956(5) 0.6056(4) 0.3193(4) 0.064 Uani 1 1 d . . .
C19B C 0.3489(5) 0.5518(3) 0.3206(4) 0.064 Uani 1 1 d . . .
H19B H 0.3839 0.5399 0.3477 0.076 Uiso 1 1 calc R . .
C20B C 0.3408(5) 0.5197(4) 0.2750(4) 0.065 Uani 1 1 d . . .
C21B C 0.3718(5) 0.4587(4) 0.2625(4) 0.066 Uani 1 1 d . . .
C22B C 0.4438(5) 0.4297(4) 0.2828(4) 0.067 Uani 1 1 d . . .
H22B H 0.4743 0.4517 0.3015 0.080 Uiso 1 1 calc R . .
C23B C 0.4715(6) 0.3701(4) 0.2763(4) 0.073 Uani 1 1 d . . .
H23B H 0.5199 0.3509 0.2900 0.087 Uiso 1 1 calc R . .
C24B C 0.4254(6) 0.3405(5) 0.2492(4) 0.083 Uani 1 1 d . . .
H24B H 0.4411 0.2994 0.2457 0.100 Uiso 1 1 calc R . .
C25B C 0.3583(6) 0.3671(4) 0.2272(4) 0.078 Uani 1 1 d . . .
H25B H 0.3308 0.3445 0.2068 0.093 Uiso 1 1 calc R . .
C26B C 0.3286(5) 0.4261(4) 0.2336(4) 0.066 Uani 1 1 d . . .
C27B C -0.2337(7) 0.9545(5) 0.3512(5) 0.088 Uani 1 1 d . . .
C28B C -0.3097(9) 0.9939(6) 0.3695(7) 0.124 Uani 1 1 d . . .
H28B H -0.3553 0.9848 0.4002 0.149 Uiso 1 1 calc R . .
C29B C -0.3168(8) 1.0487(5) 0.3402(5) 0.101 Uani 1 1 d . . .
H29B H -0.3690 1.0755 0.3529 0.121 Uiso 1 1 calc R . .
C30B C -0.2557(9) 1.0656(7) 0.2962(7) 0.125 Uani 1 1 d . . .
H30B H -0.2643 1.1020 0.2774 0.150 Uiso 1 1 calc R . .
C31B C -0.1767(8) 1.0244(5) 0.2798(5) 0.103 Uani 1 1 d . . .
H31B H -0.1302 1.0345 0.2505 0.123 Uiso 1 1 calc R . .
C32B C -0.1665(6) 0.9693(5) 0.3062(5) 0.084 Uani 1 1 d . . .
C33B C -0.0908(6) 0.9267(4) 0.2858(4) 0.071 Uani 1 1 d . . .
C34B C -0.0376(6) 0.9191(4) 0.2286(4) 0.078 Uani 1 1 d . . .
H34B H -0.0402 0.9447 0.1966 0.093 Uiso 1 1 calc R . .
C35B C 0.0181(5) 0.8679(4) 0.2282(4) 0.069 Uani 1 1 d . . .
C36B C 0.0872(5) 0.8398(4) 0.1789(4) 0.068 Uani 1 1 d . . .
C37B C 0.1319(6) 0.8739(4) 0.1386(4) 0.076 Uani 1 1 d . . .
H37B H 0.1191 0.9150 0.1423 0.092 Uiso 1 1 calc R . .
C38B C 0.1948(6) 0.8482(4) 0.0934(4) 0.078 Uani 1 1 d . . .
H38B H 0.2268 0.8720 0.0665 0.093 Uiso 1 1 calc R . .
C39B C 0.2146(6) 0.7865(4) 0.0850(4) 0.074 Uani 1 1 d . . .
H39B H 0.2588 0.7692 0.0531 0.089 Uiso 1 1 calc R . .
C40B C 0.1669(5) 0.7528(4) 0.1249(4) 0.066 Uani 1 1 d . . .
C41B C 0.1036(5) 0.7791(4) 0.1709(4) 0.066 Uani 1 1 d . . .
H41B H 0.0703 0.7558 0.1977 0.079 Uiso 1 1 calc R . .
C42B C 0.1870(5) 0.6897(4) 0.1171(4) 0.068 Uani 1 1 d . . .
C43B C 0.1994(5) 0.6563(4) 0.0672(4) 0.071 Uani 1 1 d . . .
H43B H 0.1975 0.6700 0.0290 0.085 Uiso 1 1 calc R . .
C44B C 0.2150(5) 0.5989(4) 0.0842(4) 0.062 Uani 1 1 d . . .
C45B C 0.2261(5) 0.5475(4) 0.0468(4) 0.065 Uani 1 1 d . . .
C46B C 0.2447(5) 0.5495(4) -0.0129(4) 0.065 Uani 1 1 d . . .
H46B H 0.2533 0.5857 -0.0307 0.078 Uiso 1 1 calc R . .
C47B C 0.2520(6) 0.5034(4) -0.0486(4) 0.073 Uani 1 1 d . . .
H47B H 0.2639 0.5069 -0.0900 0.088 Uiso 1 1 calc R . .
C48B C 0.2408(6) 0.4498(4) -0.0203(4) 0.077 Uani 1 1 d . . .
H48B H 0.2459 0.4161 -0.0433 0.092 Uiso 1 1 calc R . .
C49B C 0.2231(6) 0.4455(4) 0.0387(4) 0.078 Uani 1 1 d . . .
H49B H 0.2175 0.4088 0.0562 0.093 Uiso 1 1 calc R . .
C50B C 0.2128(5) 0.4943(4) 0.0746(4) 0.063 Uani 1 1 d . . .
C51B C -0.0201(5) 0.9543(4) 0.4090(4) 0.064 Uani 1 1 d . . .
H51B H 0.0265 0.9282 0.3861 0.077 Uiso 1 1 calc R . .
C52B C -0.0054(6) 1.0085(4) 0.4274(4) 0.072 Uani 1 1 d . . .
H52B H 0.0511 1.0179 0.4172 0.087 Uiso 1 1 calc R . .
C53B C -0.0705(6) 1.0457(5) 0.4586(5) 0.087 Uani 1 1 d . . .
H53B H -0.0606 1.0816 0.4713 0.104 Uiso 1 1 calc R . .
C54B C -0.1536(6) 1.0317(4) 0.4726(4) 0.080 Uani 1 1 d . . .
H54B H -0.2015 1.0586 0.4930 0.096 Uiso 1 1 calc R . .
C55B C -0.1649(7) 0.9762(5) 0.4556(5) 0.086 Uani 1 1 d . . .
H55B H -0.2203 0.9651 0.4672 0.103 Uiso 1 1 calc R . .
C56B C -0.1695(7) 0.7891(5) 0.3268(5) 0.100 Uani 1 1 d . . .
H56B H -0.1741 0.8222 0.3024 0.119 Uiso 1 1 calc R . .
C57B C -0.1938(7) 0.7382(5) 0.3095(5) 0.098 Uani 1 1 d . . .
H57B H -0.2150 0.7371 0.2753 0.117 Uiso 1 1 calc R . .
C58B C -0.1850(7) 0.6896(5) 0.3453(5) 0.099 Uani 1 1 d . . .
H58B H -0.2036 0.6551 0.3367 0.119 Uiso 1 1 calc R . .
C59B C -0.1508(7) 0.6916(5) 0.3913(5) 0.094 Uani 1 1 d . . .
H59B H -0.1402 0.6582 0.4144 0.113 Uiso 1 1 calc R . .
C60B C -0.1307(6) 0.7464(4) 0.4044(5) 0.083 Uani 1 1 d . . .
H60B H -0.1081 0.7489 0.4379 0.100 Uiso 1 1 calc R . .
C61B C 0.4046(5) 0.5516(4) 0.1251(3) 0.063 Uani 1 1 d . . .
H61B H 0.3842 0.5884 0.1438 0.075 Uiso 1 1 calc R . .
C62B C 0.4867(6) 0.5405(4) 0.0895(4) 0.080 Uani 1 1 d . . .
H62B H 0.5214 0.5701 0.0836 0.096 Uiso 1 1 calc R . .
C63B C 0.5182(6) 0.4893(4) 0.0632(4) 0.081 Uani 1 1 d . . .
H63B H 0.5748 0.4827 0.0386 0.097 Uiso 1 1 calc R . .
C64B C 0.4693(6) 0.4461(4) 0.0714(4) 0.080 Uani 1 1 d . . .
H64B H 0.4912 0.4090 0.0535 0.096 Uiso 1 1 calc R . .
C65B C 0.3866(5) 0.4587(3) 0.1067(3) 0.061 Uani 1 1 d . . .
H65B H 0.3514 0.4294 0.1123 0.074 Uiso 1 1 calc R . .
C66B C 0.0581(6) 0.5722(4) 0.2239(4) 0.073 Uani 1 1 d . . .
H66B H 0.0626 0.5844 0.1845 0.088 Uiso 1 1 calc R . .
C67B C -0.0201(7) 0.5867(4) 0.2638(4) 0.084 Uani 1 1 d . . .
H67B H -0.0684 0.6091 0.2523 0.101 Uiso 1 1 calc R . .
C68B C -0.0269(6) 0.5682(4) 0.3202(4) 0.078 Uani 1 1 d . . .
H68B H -0.0803 0.5778 0.3482 0.094 Uiso 1 1 calc R . .
C69B C 0.0432(6) 0.5357(4) 0.3366(5) 0.084 Uani 1 1 d . . .
H69B H 0.0399 0.5218 0.3754 0.101 Uiso 1 1 calc R . .
C70B C 0.1171(6) 0.5245(4) 0.2945(4) 0.074 Uani 1 1 d . . .
H70B H 0.1660 0.5026 0.3057 0.088 Uiso 1 1 calc R . .
N1S N 0.0846(5) 0.3793(3) 0.3540(3) 0.093 Uani 1 1 d G . .
C1S C 0.0331(4) 0.3371(4) 0.3720(4) 0.137 Uani 1 1 d G . .
H1S H -0.0275 0.3463 0.3755 0.164 Uiso 1 1 calc R . .
C2S C 0.0705(5) 0.2816(3) 0.3849(5) 0.154 Uani 1 1 d G . .
H2S H 0.0353 0.2527 0.3972 0.185 Uiso 1 1 calc R . .
C3S C 0.1593(5) 0.2681(3) 0.3798(4) 0.111 Uani 1 1 d G . .
H3S H 0.1848 0.2301 0.3887 0.133 Uiso 1 1 calc R . .
C4S C 0.2108(4) 0.3103(3) 0.3618(4) 0.100 Uani 1 1 d G . .
H4S H 0.2715 0.3011 0.3583 0.120 Uiso 1 1 calc R . .
C5S C 0.1734(4) 0.3659(3) 0.3489(4) 0.148 Uani 1 1 d G . .
H5S H 0.2086 0.3947 0.3366 0.178 Uiso 1 1 calc R . .

loop_
_atom_site_aniso_label
_atom_site_aniso_U_11
_atom_site_aniso_U_22
_atom_site_aniso_U_33
_atom_site_aniso_U_23
_atom_site_aniso_U_13
_atom_site_aniso_U_12
Co1 0.085 0.063 0.048 0.000 -0.020 0.000
Co2 0.086 0.061 0.042 0.001 -0.020 -0.002
Co3 0.087 0.065 0.042 0.000 -0.020 0.001
Co4 0.086 0.067 0.040 -0.002 -0.016 -0.004
O1 0.071 0.076 0.055 -0.005 -0.018 -0.005
O2 0.079 0.064 0.055 -0.001 -0.018 0.002
O3 0.104 0.083 0.038 -0.005 -0.013 0.001
O4 0.099 0.075 0.049 -0.003 -0.017 0.003
O5 0.097 0.067 0.057 -0.008 -0.014 -0.003
O6 0.069 0.070 0.079 0.010 -0.028 -0.010
O7 0.122 0.085 0.037 0.002 -0.025 -0.021
N1 0.097 0.054 0.039 -0.007 -0.009 0.006
N2 0.089 0.065 0.045 -0.003 -0.017 -0.008
N3 0.087 0.047 0.045 -0.001 -0.028 -0.006
N4 0.076 0.059 0.057 0.007 -0.023 -0.005
N5 0.071 0.067 0.054 0.005 -0.018 0.002
N6 0.085 0.068 0.047 -0.002 -0.030 0.000
N7 0.108 0.056 0.043 -0.004 -0.020 0.010
N8 0.094 0.085 0.045 -0.003 -0.014 -0.018
N9 0.101 0.075 0.038 -0.007 -0.012 0.002
N10 0.089 0.068 0.047 -0.006 -0.021 0.005
N11 0.078 0.074 0.057 0.002 -0.023 -0.017
N12 0.100 0.074 0.039 -0.012 -0.020 -0.007
C1 0.075 0.075 0.075 0.001 -0.017 -0.013
C2 0.088 0.088 0.088 0.001 -0.020 -0.015
C3 0.075 0.075 0.075 0.001 -0.017 -0.013
C4 0.080 0.080 0.080 0.001 -0.019 -0.014
C5 0.097 0.097 0.097 0.001 -0.022 -0.017
C6 0.094 0.094 0.094 0.001 -0.022 -0.016
C7 0.072 0.072 0.072 0.001 -0.017 -0.012
C8 0.067 0.067 0.067 0.001 -0.016 -0.011
C9 0.062 0.062 0.062 0.001 -0.014 -0.011
C10 0.077 0.077 0.077 0.001 -0.018 -0.013
C11 0.065 0.065 0.065 0.001 -0.015 -0.011
C12 0.064 0.064 0.064 0.001 -0.015 -0.011
C13 0.075 0.075 0.075 0.001 -0.017 -0.013
C14 0.076 0.076 0.076 0.001 -0.018 -0.013
C15 0.071 0.071 0.071 0.001 -0.016 -0.012
C16 0.062 0.062 0.062 0.001 -0.014 -0.010
C17 0.063 0.063 0.063 0.001 -0.015 -0.011
C18 0.068 0.068 0.068 0.001 -0.016 -0.012
C19 0.068 0.068 0.068 0.001 -0.016 -0.012
C20 0.064 0.064 0.064 0.001 -0.015 -0.011
C21 0.065 0.065 0.065 0.001 -0.015 -0.011
C22 0.077 0.077 0.077 0.001 -0.018 -0.013
C23 0.073 0.073 0.073 0.001 -0.017 -0.012
C24 0.083 0.083 0.083 0.001 -0.019 -0.014
C25 0.072 0.072 0.072 0.001 -0.017 -0.012
C26 0.063 0.063 0.063 0.001 -0.015 -0.011
C27 0.078 0.078 0.078 0.001 -0.018 -0.013
C28 0.086 0.086 0.086 0.001 -0.020 -0.015
C29 0.102 0.102 0.102 0.001 -0.024 -0.017
C30 0.080 0.080 0.080 0.001 -0.019 -0.014
C31 0.084 0.084 0.084 0.001 -0.019 -0.014
C32 0.078 0.078 0.078 0.001 -0.018 -0.013
C33 0.080 0.080 0.080 0.001 -0.019 -0.014
C34 0.073 0.073 0.073 0.001 -0.017 -0.012
C35 0.071 0.071 0.071 0.001 -0.016 -0.012
C36 0.064 0.064 0.064 0.001 -0.015 -0.011
C37 0.080 0.080 0.080 0.001 -0.018 -0.014
C38 0.089 0.089 0.089 0.001 -0.021 -0.015
C39 0.073 0.073 0.073 0.001 -0.017 -0.012
C40 0.072 0.072 0.072 0.001 -0.017 -0.012
C41 0.066 0.066 0.066 0.001 -0.015 -0.011
C42 0.072 0.072 0.072 0.001 -0.017 -0.012
C43 0.067 0.067 0.067 0.001 -0.016 -0.011
C44 0.070 0.070 0.070 0.001 -0.016 -0.012
C45 0.073 0.073 0.073 0.001 -0.017 -0.012
C46 0.078 0.078 0.078 0.001 -0.018 -0.013
C47 0.087 0.087 0.087 0.001 -0.020 -0.015
C48 0.081 0.081 0.081 0.001 -0.019 -0.014
C49 0.080 0.080 0.080 0.001 -0.019 -0.014
C50 0.083 0.083 0.083 0.001 -0.019 -0.014
C51 0.062 0.062 0.062 0.001 -0.014 -0.011
C52 0.085 0.085 0.085 0.001 -0.020 -0.015
C53 0.086 0.086 0.086 0.001 -0.020 -0.015
C54 0.089 0.089 0.089 0.001 -0.021 -0.015
C55 0.066 0.066 0.066 0.001 -0.015 -0.011
C56 0.077 0.077 0.077 0.001 -0.018 -0.013
C57 0.082 0.082 0.082 0.001 -0.019 -0.014
C58 0.087 0.087 0.087 0.001 -0.020 -0.015
C59 0.090 0.090 0.090 0.001 -0.021 -0.015
C60 0.082 0.082 0.082 0.001 -0.019 -0.014
C61 0.073 0.073 0.073 0.001 -0.017 -0.012
C62 0.078 0.078 0.078 0.001 -0.018 -0.013
C63 0.085 0.085 0.085 0.001 -0.020 -0.015
C64 0.082 0.082 0.082 0.001 -0.019 -0.014
C65 0.075 0.075 0.075 0.001 -0.017 -0.013
C66 0.068 0.068 0.068 0.001 -0.016 -0.012
C67 0.085 0.085 0.085 0.001 -0.020 -0.014
C68 0.080 0.080 0.080 0.001 -0.019 -0.014
C69 0.072 0.072 0.072 0.001 -0.017 -0.012
C70 0.079 0.079 0.079 0.001 -0.018 -0.013
Co1B 0.084 0.061 0.061 -0.009 -0.022 0.002
Co2B 0.089 0.059 0.043 -0.001 -0.022 0.003
Co3B 0.090 0.057 0.042 0.001 -0.024 0.003
Co4B 0.081 0.058 0.042 0.002 -0.019 0.001
O1B 0.109 0.074 0.052 0.004 -0.015 -0.016
O2B 0.089 0.055 0.043 -0.008 -0.016 0.010
O3B 0.085 0.070 0.063 0.003 -0.007 -0.016
O4B 0.083 0.087 0.051 -0.010 -0.012 0.004
O5B 0.062 0.059 0.057 0.008 -0.017 -0.005
O6B 0.097 0.068 0.100 -0.013 -0.025 0.008
O7B 0.085 0.067 0.039 -0.001 -0.014 -0.003
N1B 0.082 0.062 0.049 -0.001 -0.014 0.001
N2B 0.066 0.061 0.059 0.000 -0.023 0.001
N3B 0.081 0.047 0.061 -0.002 -0.022 0.012
N4B 0.098 0.068 0.038 0.007 -0.019 -0.006
N5B 0.095 0.070 0.090 -0.010 -0.037 0.007
N6B 0.096 0.056 0.046 0.000 -0.013 0.005
N7B 0.101 0.062 0.046 0.005 -0.010 0.022
N8B 0.090 0.048 0.041 -0.010 -0.017 0.002
N9B 0.129 0.066 0.050 -0.001 -0.023 -0.003
N10B 0.094 0.068 0.081 -0.012 -0.020 0.025
N11B 0.089 0.070 0.045 0.004 -0.020 -0.011
N12B 0.080 0.066 0.045 0.001 -0.023 0.005
C1B 0.064 0.064 0.064 0.001 -0.015 -0.011
C2B 0.098 0.098 0.098 0.001 -0.023 -0.017
C3B 0.070 0.070 0.070 0.001 -0.016 -0.012
C4B 0.087 0.087 0.087 0.001 -0.020 -0.015
C5B 0.094 0.094 0.094 0.001 -0.022 -0.016
C6B 0.089 0.089 0.089 0.001 -0.021 -0.015
C7B 0.070 0.070 0.070 0.001 -0.016 -0.012
C8B 0.064 0.064 0.064 0.001 -0.015 -0.011
C9B 0.066 0.066 0.066 0.001 -0.015 -0.011
C10B 0.064 0.064 0.064 0.001 -0.015 -0.011
C11B 0.062 0.062 0.062 0.001 -0.014 -0.011
C12B 0.062 0.062 0.062 0.001 -0.014 -0.011
C13B 0.081 0.081 0.081 0.001 -0.019 -0.014
C14B 0.082 0.082 0.082 0.001 -0.019 -0.014
C15B 0.073 0.073 0.073 0.001 -0.017 -0.012
C16B 0.067 0.067 0.067 0.001 -0.015 -0.011
C17B 0.061 0.061 0.061 0.001 -0.014 -0.010
C18B 0.064 0.064 0.064 0.001 -0.015 -0.011
C19B 0.064 0.064 0.064 0.001 -0.015 -0.011
C20B 0.065 0.065 0.065 0.001 -0.015 -0.011
C21B 0.066 0.066 0.066 0.001 -0.015 -0.011
C22B 0.067 0.067 0.067 0.001 -0.015 -0.011
C23B 0.073 0.073 0.073 0.001 -0.017 -0.012
C24B 0.083 0.083 0.083 0.001 -0.019 -0.014
C25B 0.078 0.078 0.078 0.001 -0.018 -0.013
C26B 0.066 0.066 0.066 0.001 -0.015 -0.011
C27B 0.088 0.088 0.088 0.001 -0.020 -0.015
C28B 0.124 0.124 0.124 0.001 -0.029 -0.021
C29B 0.101 0.101 0.101 0.001 -0.023 -0.017
C30B 0.125 0.125 0.125 0.001 -0.029 -0.021
C31B 0.103 0.103 0.103 0.001 -0.024 -0.018
C32B 0.084 0.084 0.084 0.001 -0.019 -0.014
C33B 0.071 0.071 0.071 0.001 -0.016 -0.012
C34B 0.078 0.078 0.078 0.001 -0.018 -0.013
C35B 0.069 0.069 0.069 0.001 -0.016 -0.012
C36B 0.068 0.068 0.068 0.001 -0.016 -0.012
C37B 0.076 0.076 0.076 0.001 -0.018 -0.013
C38B 0.078 0.078 0.078 0.001 -0.018 -0.013
C39B 0.074 0.074 0.074 0.001 -0.017 -0.013
C40B 0.066 0.066 0.066 0.001 -0.015 -0.011
C41B 0.066 0.066 0.066 0.001 -0.015 -0.011
C42B 0.068 0.068 0.068 0.001 -0.016 -0.012
C43B 0.071 0.071 0.071 0.001 -0.016 -0.012
C44B 0.062 0.062 0.062 0.001 -0.014 -0.011
C45B 0.065 0.065 0.065 0.001 -0.015 -0.011
C46B 0.065 0.065 0.065 0.001 -0.015 -0.011
C47B 0.073 0.073 0.073 0.001 -0.017 -0.012
C48B 0.077 0.077 0.077 0.001 -0.018 -0.013
C49B 0.078 0.078 0.078 0.001 -0.018 -0.013
C50B 0.063 0.063 0.063 0.001 -0.015 -0.011
C51B 0.064 0.064 0.064 0.001 -0.015 -0.011
C52B 0.072 0.072 0.072 0.001 -0.017 -0.012
C53B 0.087 0.087 0.087 0.001 -0.020 -0.015
C54B 0.080 0.080 0.080 0.001 -0.019 -0.014
C55B 0.086 0.086 0.086 0.001 -0.020 -0.015
C56B 0.100 0.100 0.100 0.001 -0.023 -0.017
C57B 0.098 0.098 0.098 0.001 -0.023 -0.017
C58B 0.099 0.099 0.099 0.001 -0.023 -0.017
C59B 0.094 0.094 0.094 0.001 -0.022 -0.016
C60B 0.083 0.083 0.083 0.001 -0.019 -0.014
C61B 0.063 0.063 0.063 0.001 -0.015 -0.011
C62B 0.080 0.080 0.080 0.001 -0.018 -0.014
C63B 0.081 0.081 0.081 0.001 -0.019 -0.014
C64B 0.080 0.080 0.080 0.001 -0.019 -0.014
C65B 0.061 0.061 0.061 0.001 -0.014 -0.010
C66B 0.073 0.073 0.073 0.001 -0.017 -0.013
C67B 0.084 0.084 0.084 0.001 -0.019 -0.014
C68B 0.078 0.078 0.078 0.001 -0.018 -0.013
C69B 0.084 0.084 0.084 0.001 -0.019 -0.014
C70B 0.074 0.074 0.074 0.001 -0.017 -0.013
N1S 0.093 0.093 0.093 0.001 -0.021 -0.016
C1S 0.137 0.137 0.137 0.001 -0.032 -0.023
C2S 0.154 0.154 0.154 0.001 -0.036 -0.026
C3S 0.111 0.111 0.111 0.001 -0.026 -0.019
C4S 0.100 0.100 0.100 0.001 -0.023 -0.017
C5S 0.148 0.148 0.148 0.001 -0.034 -0.025

loop_
_atom_type_symbol
_atom_type_description
_atom_type_scat_dispersion_real
_atom_type_scat_dispersion_imag
_atom_type_scat_source
C C -0.0020 0.0018 'WCROMER Program in WinGX L.Kissel & R.H.Pratt Acta Cryst A46 170 1990'
H H 0.0000 0.0000 'WCROMER Program in WinGX L.Kissel & R.H.Pratt Acta Cryst A46 170 1990'
N N -0.0031 0.0036 'WCROMER Program in WinGX L.Kissel & R.H.Pratt Acta Cryst A46 170 1990'
O O -0.0041 0.0066 'WCROMER Program in WinGX L.Kissel & R.H.Pratt Acta Cryst A46 170 1990'
Co Co 0.1916 1.0462 'WCROMER Program in WinGX L.Kissel & R.H.Pratt Acta Cryst A46 170 1990'

loop_
_geom_angle_atom_site_label_1
_geom_angle_atom_site_label_2
_geom_angle_atom_site_label_3
_geom_angle
_geom_angle_site_symmetry_1
_geom_angle_site_symmetry_3
_geom_angle_publ_flag
O4 Co1 O6 85.3(3) . . ?
O4 Co1 N5 171.9(3) . . ?
O6 Co1 N5 87.0(3) . . ?
O4 Co1 N9 92.4(3) . . ?
O6 Co1 N9 92.3(3) . . ?
N5 Co1 N9 90.0(3) . . ?
O4 Co1 N1 87.3(3) . . ?
O6 Co1 N1 172.5(3) . . ?
N5 Co1 N1 100.5(3) . . ?
N9 Co1 N1 87.2(3) . . ?
O4 Co1 N10 87.9(3) . . ?
O6 Co1 N10 88.9(3) . . ?
N5 Co1 N10 89.9(3) . . ?
N9 Co1 N10 178.8(3) . . ?
N1 Co1 N10 91.6(3) . . ?
N2 Co2 O3 115.0(3) . . ?
N2 Co2 N6 105.5(3) . . ?
O3 Co2 N6 117.2(3) . . ?
N2 Co2 O1 103.0(3) . . ?
O3 Co2 O1 112.0(3) . . ?
N6 Co2 O1 102.4(3) . . ?
O3 Co3 N7 112.2(3) . . ?
O3 Co3 O2 112.4(3) . . ?
N7 Co3 O2 105.6(3) . . ?
O3 Co3 N3 117.7(3) . . ?
N7 Co3 N3 104.4(3) . . ?
O2 Co3 N3 103.4(3) . . ?
O7 Co4 N12 91.5(3) . . ?
O7 Co4 O5 83.4(3) . . ?
N12 Co4 O5 90.7(3) . . ?
O7 Co4 N8 86.9(3) . . ?
N12 Co4 N8 88.6(3) . . ?
O5 Co4 N8 170.3(3) . . ?
O7 Co4 N11 91.6(3) . . ?
N12 Co4 N11 176.5(3) . . ?
O5 Co4 N11 88.0(3) . . ?
N8 Co4 N11 93.2(3) . . ?
O7 Co4 N4 171.6(3) . . ?
N12 Co4 N4 89.4(3) . . ?
O5 Co4 N4 88.3(3) . . ?
N8 Co4 N4 101.4(3) . . ?
N11 Co4 N4 87.2(3) . . ?
C1 O1 Co2 130.6(6) . . ?
C1 O2 Co3 131.1(6) . . ?
Co3 O3 Co2 108.1(3) . . ?
C3 O4 Co1 123.7(6) . . ?
C26 O5 Co4 122.6(5) . . ?
C27 O6 Co1 122.1(5) . . ?
C50 O7 Co4 123.3(6) . . ?
C9 N1 N2 108.0(7) . . ?
C9 N1 Co1 125.6(5) . . ?
N2 N1 Co1 126.4(5) . . ?
C11 N2 N1 108.3(6) . . ?
C11 N2 Co2 127.0(6) . . ?
N1 N2 Co2 124.5(5) . . ?
N4 N3 C18 108.6(7) . . ?
N4 N3 Co3 124.0(5) . . ?
C18 N3 Co3 126.4(5) . . ?
C20 N4 N3 106.7(6) . . ?
C20 N4 Co4 126.0(5) . . ?
N3 N4 Co4 124.9(5) . . ?
N6 N5 C33 105.9(7) . . ?
N6 N5 Co1 128.6(5) . . ?
C33 N5 Co1 125.4(6) . . ?
N5 N6 C35 109.8(7) . . ?
N5 N6 Co2 122.5(5) . . ?
C35 N6 Co2 125.7(6) . . ?
C42 N7 N8 109.4(7) . . ?
C42 N7 Co3 125.1(6) . . ?
N8 N7 Co3 125.5(5) . . ?
N7 N8 C44 106.0(7) . . ?
N7 N8 Co4 126.2(5) . . ?
C44 N8 Co4 127.7(6) . . ?
C51 N9 C55 118.6(8) . . ?
C51 N9 Co1 121.3(6) . . ?
C55 N9 Co1 120.0(6) . . ?
C60 N10 C56 116.0(8) . . ?
C60 N10 Co1 123.4(7) . . ?
C56 N10 Co1 120.1(6) . . ?
C65 N11 C61 118.0(8) . . ?
C65 N11 Co4 122.6(6) . . ?
C61 N11 Co4 119.4(6) . . ?
C70 N12 C66 117.0(8) . . ?
C70 N12 Co4 122.2(6) . . ?
C66 N12 Co4 120.7(6) . . ?
O1 C1 O2 125.1(8) . . ?
O1 C1 C2 117.4(8) . . ?
O2 C1 C2 117.5(8) . . ?
C1 C2 H2A 109.5 . . ?
C1 C2 H2B 109.5 . . ?
H2A C2 H2B 109.5 . . ?
C1 C2 H2C 109.5 . . ?
H2A C2 H2C 109.5 . . ?
H2B C2 H2C 109.5 . . ?
O4 C3 C8 123.2(8) . . ?
O4 C3 C4 119.2(9) . . ?
C8 C3 C4 117.6(9) . . ?
C5 C4 C3 121.8(10) . . ?
C5 C4 H4A 119.1 . . ?
C3 C4 H4A 119.1 . . ?
C4 C5 C6 121.5(11) . . ?
C4 C5 H5A 119.3 . . ?
C6 C5 H5A 119.3 . . ?
C5 C6 C7 118.4(11) . . ?
C5 C6 H6A 120.8 . . ?
C7 C6 H6A 120.8 . . ?
C8 C7 C6 119.9(9) . . ?
C8 C7 H7A 120.1 . . ?
C6 C7 H7A 120.1 . . ?
C7 C8 C3 120.8(8) . . ?
C7 C8 C9 119.4(8) . . ?
C3 C8 C9 119.7(8) . . ?
N1 C9 C10 109.2(7) . . ?
N1 C9 C8 122.8(8) . . ?
C10 C9 C8 127.8(8) . . ?
C9 C10 C11 107.2(8) . . ?
C9 C10 H10A 126.4 . . ?
C11 C10 H10A 126.4 . . ?
N2 C11 C10 107.4(7) . . ?
N2 C11 C12 123.0(7) . . ?
C10 C11 C12 129.5(8) . . ?
C13 C12 C17 118.9(8) . . ?
C13 C12 C11 120.0(8) . . ?
C17 C12 C11 121.0(7) . . ?
C12 C13 C14 121.8(9) . . ?
C12 C13 H13A 119.1 . . ?
C14 C13 H13A 119.1 . . ?
C15 C14 C13 118.4(9) . . ?
C15 C14 H14A 120.8 . . ?
C13 C14 H14A 120.8 . . ?
C16 C15 C14 120.4(9) . . ?
C16 C15 H15A 119.8 . . ?
C14 C15 H15A 119.8 . . ?
C15 C16 C17 120.7(8) . . ?
C15 C16 C18 119.0(8) . . ?
C17 C16 C18 120.3(7) . . ?
C12 C17 C16 119.5(7) . . ?
C12 C17 H17A 120.2 . . ?
C16 C17 H17A 120.2 . . ?
C19 C18 N3 107.5(8) . . ?
C19 C18 C16 129.4(8) . . ?
N3 C18 C16 123.1(8) . . ?
C18 C19 C20 107.3(8) . . ?
C18 C19 H19A 126.4 . . ?
C20 C19 H19A 126.4 . . ?
N4 C20 C19 109.8(7) . . ?
N4 C20 C21 121.6(7) . . ?
C19 C20 C21 128.4(8) . . ?
C26 C21 C22 120.4(8) . . ?
C26 C21 C20 120.7(7) . . ?
C22 C21 C20 118.9(7) . . ?
C23 C22 C21 119.2(9) . . ?
C23 C22 H22A 120.4 . . ?
C21 C22 H22A 120.4 . . ?
C22 C23 C24 119.2(9) . . ?
C22 C23 H23A 120.4 . . ?
C24 C23 H23A 120.4 . . ?
C25 C24 C23 120.6(9) . . ?
C25 C24 H24A 119.7 . . ?
C23 C24 H24A 119.7 . . ?
C24 C25 C26 123.3(9) . . ?
C24 C25 H25A 118.3 . . ?
C26 C25 H25A 118.3 . . ?
O5 C26 C25 121.1(7) . . ?
O5 C26 C21 121.5(7) . . ?
C25 C26 C21 117.2(8) . . ?
O6 C27 C28 119.2(9) . . ?
O6 C27 C32 122.4(8) . . ?
C28 C27 C32 118.4(9) . . ?
C27 C28 C29 124.2(10) . . ?
C27 C28 H28A 117.9 . . ?
C29 C28 H28A 117.9 . . ?
C28 C29 C30 117.0(11) . . ?
C28 C29 H29A 121.5 . . ?
C30 C29 H29A 121.5 . . ?
C31 C30 C29 120.1(10) . . ?
C31 C30 H30A 119.9 . . ?
C29 C30 H30A 119.9 . . ?
C30 C31 C32 121.7(9) . . ?
C30 C31 H31A 119.2 . . ?
C32 C31 H31A 119.2 . . ?
C31 C32 C27 118.5(9) . . ?
C31 C32 C33 121.6(9) . . ?
C27 C32 C33 119.0(9) . . ?
C34 C33 N5 110.7(8) . . ?
C34 C33 C32 127.4(9) . . ?
N5 C33 C32 121.2(8) . . ?
C33 C34 C35 105.2(8) . . ?
C33 C34 H34A 127.4 . . ?
C35 C34 H34A 127.4 . . ?
N6 C35 C34 108.4(8) . . ?
N6 C35 C36 122.8(8) . . ?
C34 C35 C36 128.8(8) . . ?
C37 C36 C41 119.0(8) . . ?
C37 C36 C35 120.0(8) . . ?
C41 C36 C35 121.0(7) . . ?
C36 C37 C38 119.0(9) . . ?
C36 C37 H37A 120.5 . . ?
C38 C37 H37A 120.5 . . ?
C39 C38 C37 122.3(10) . . ?
C39 C38 H38A 118.8 . . ?
C37 C38 H38A 118.8 . . ?
C40 C39 C38 118.2(9) . . ?
C40 C39 H39A 120.9 . . ?
C38 C39 H39A 120.9 . . ?
C39 C40 C41 120.2(8) . . ?
C39 C40 C42 118.6(8) . . ?
C41 C40 C42 121.1(8) . . ?
C36 C41 C40 121.2(8) . . ?
C36 C41 H41A 119.4 . . ?
C40 C41 H41A 119.4 . . ?
N7 C42 C43 108.6(8) . . ?
N7 C42 C40 121.4(8) . . ?
C43 C42 C40 129.9(8) . . ?
C42 C43 C44 106.4(8) . . ?
C42 C43 H43A 126.8 . . ?
C44 C43 H43A 126.8 . . ?
N8 C44 C43 109.3(8) . . ?
N8 C44 C45 121.1(8) . . ?
C43 C44 C45 129.6(8) . . ?
C50 C45 C46 119.4(9) . . ?
C50 C45 C44 119.0(8) . . ?
C46 C45 C44 121.6(8) . . ?
C47 C46 C45 123.8(10) . . ?
C47 C46 H46A 118.1 . . ?
C45 C46 H46A 118.1 . . ?
C46 C47 C48 117.6(10) . . ?
C46 C47 H47A 121.2 . . ?
C48 C47 H47A 121.2 . . ?
C49 C48 C47 119.4(10) . . ?
C49 C48 H48A 120.3 . . ?
C47 C48 H48A 120.3 . . ?
C48 C49 C50 123.0(10) . . ?
C48 C49 H49A 118.5 . . ?
C50 C49 H49A 118.5 . . ?
O7 C50 C45 124.2(9) . . ?
O7 C50 C49 119.5(9) . . ?
C45 C50 C49 116.3(9) . . ?
N9 C51 C52 122.5(8) . . ?
N9 C51 H51A 118.7 . . ?
C52 C51 H51A 118.7 . . ?
C53 C52 C51 116.2(9) . . ?
C53 C52 H52A 121.9 . . ?
C51 C52 H52A 121.9 . . ?
C52 C53 C54 123.4(10) . . ?
C52 C53 H53A 118.3 . . ?
C54 C53 H53A 118.3 . . ?
C55 C54 C53 115.6(10) . . ?
C55 C54 H54A 122.2 . . ?
C53 C54 H54A 122.2 . . ?
N9 C55 C54 123.7(8) . . ?
N9 C55 H55A 118.2 . . ?
C54 C55 H55A 118.2 . . ?
N10 C56 C57 123.5(9) . . ?
N10 C56 H56A 118.3 . . ?
C57 C56 H56A 118.3 . . ?
C58 C57 C56 119.1(10) . . ?
C58 C57 H57A 120.5 . . ?
C56 C57 H57A 120.5 . . ?
C57 C58 C59 118.7(10) . . ?
C57 C58 H58A 120.7 . . ?
C59 C58 H58A 120.7 . . ?
C58 C59 C60 117.7(10) . . ?
C58 C59 H59A 121.2 . . ?
C60 C59 H59A 121.2 . . ?
N10 C60 C59 124.8(10) . . ?
N10 C60 H60A 117.6 . . ?
C59 C60 H60A 117.6 . . ?
N11 C61 C62 120.8(9) . . ?
N11 C61 H61A 119.6 . . ?
C62 C61 H61A 119.6 . . ?
C63 C62 C61 119.8(9) . . ?
C63 C62 H62A 120.1 . . ?
C61 C62 H62A 120.1 . . ?
C62 C63 C64 120.1(10) . . ?
C62 C63 H63A 119.9 . . ?
C64 C63 H63A 119.9 . . ?
C65 C64 C63 116.8(10) . . ?
C65 C64 H64A 121.6 . . ?
C63 C64 H64A 121.6 . . ?
N11 C65 C64 124.5(9) . . ?
N11 C65 H65A 117.8 . . ?
C64 C65 H65A 117.8 . . ?
N12 C66 C67 120.5(9) . . ?
N12 C66 H66A 119.7 . . ?
C67 C66 H66A 119.7 . . ?
C68 C67 C66 120.9(9) . . ?
C68 C67 H67A 119.6 . . ?
C66 C67 H67A 119.6 . . ?
C69 C68 C67 119.9(9) . . ?
C69 C68 H68A 120.1 . . ?
C67 C68 H68A 120.1 . . ?
C68 C69 C70 116.3(9) . . ?
C68 C69 H69A 121.8 . . ?
C70 C69 H69A 121.8 . . ?
N12 C70 C69 125.1(9) . . ?
N12 C70 H70A 117.4 . . ?
C69 C70 H70A 117.4 . . ?
O4B Co1B O6B 84.7(3) . . ?
O4B Co1B N5B 171.0(3) . . ?
O6B Co1B N5B 86.6(3) . . ?
O4B Co1B N9B 91.0(3) . . ?
O6B Co1B N9B 92.8(3) . . ?
N5B Co1B N9B 91.4(3) . . ?
O4B Co1B N10B 88.0(3) . . ?
O6B Co1B N10B 87.3(3) . . ?
N5B Co1B N10B 89.6(3) . . ?
N9B Co1B N10B 179.0(3) . . ?
O4B Co1B N1B 87.6(3) . . ?
O6B Co1B N1B 172.1(3) . . ?
N5B Co1B N1B 101.2(3) . . ?
N9B Co1B N1B 88.4(3) . . ?
N10B Co1B N1B 91.4(3) . . ?
O3B Co2B N6B 118.3(3) . . ?
O3B Co2B N2B 114.4(3) . . ?
N6B Co2B N2B 105.1(3) . . ?
O3B Co2B O1B 112.3(3) . . ?
N6B Co2B O1B 102.0(3) . . ?
N2B Co2B O1B 102.9(3) . . ?
O3B Co3B N7B 114.9(3) . . ?
O3B Co3B N3B 117.4(3) . . ?
N7B Co3B N3B 105.7(3) . . ?
O3B Co3B O2B 111.7(2) . . ?
N7B Co3B O2B 103.4(3) . . ?
N3B Co3B O2B 102.1(3) . . ?
O5B Co4B N11B 91.5(3) . . ?
O5B Co4B O7B 83.2(2) . . ?
N11B Co4B O7B 93.3(3) . . ?
O5B Co4B N12B 88.7(2) . . ?
N11B Co4B N12B 176.7(3) . . ?
O7B Co4B N12B 90.1(3) . . ?
O5B Co4B N8B 169.2(2) . . ?
N11B Co4B N8B 87.3(3) . . ?
O7B Co4B N8B 86.2(2) . . ?
N12B Co4B N8B 93.1(3) . . ?
O5B Co4B N4B 88.8(3) . . ?
N11B Co4B N4B 89.8(3) . . ?
O7B Co4B N4B 171.6(3) . . ?
N12B Co4B N4B 86.9(3) . . ?
N8B Co4B N4B 101.8(3) . . ?
C1B O1B Co2B 131.1(5) . . ?
C1B O2B Co3B 132.1(5) . . ?
Co2B O3B Co3B 109.1(3) . . ?
C3B O4B Co1B 124.8(6) . . ?
C26B O5B Co4B 124.0(5) . . ?
C27B O6B Co1B 122.7(6) . . ?
C50B O7B Co4B 122.1(5) . . ?
C9B N1B N2B 107.2(7) . . ?
C9B N1B Co1B 125.7(6) . . ?
N2B N1B Co1B 127.0(5) . . ?
C11B N2B N1B 108.5(6) . . ?
C11B N2B Co2B 126.6(5) . . ?
N1B N2B Co2B 124.6(5) . . ?
C18B N3B N4B 109.0(7) . . ?
C18B N3B Co3B 127.0(6) . . ?
N4B N3B Co3B 123.3(5) . . ?
C20B N4B N3B 107.3(6) . . ?
C20B N4B Co4B 125.1(6) . . ?
N3B N4B Co4B 126.3(5) . . ?
C33B N5B N6B 108.9(8) . . ?
C33B N5B Co1B 125.0(6) . . ?
N6B N5B Co1B 126.0(6) . . ?
C35B N6B N5B 107.2(7) . . ?
C35B N6B Co2B 127.6(6) . . ?
N5B N6B Co2B 124.6(5) . . ?
C42B N7B N8B 107.8(6) . . ?
C42B N7B Co3B 128.0(6) . . ?
N8B N7B Co3B 124.2(5) . . ?
C44B N8B N7B 107.0(6) . . ?
C44B N8B Co4B 126.9(5) . . ?
N7B N8B Co4B 126.1(5) . . ?
C55B N9B C51B 120.1(8) . . ?
C55B N9B Co1B 119.5(8) . . ?
C51B N9B Co1B 120.5(6) . . ?
C56B N10B C60B 117.4(10) . . ?
C56B N10B Co1B 122.2(8) . . ?
C60B N10B Co1B 120.4(7) . . ?
C61B N11B C65B 116.8(7) . . ?
C61B N11B Co4B 122.1(6) . . ?
C65B N11B Co4B 121.1(5) . . ?
C70B N12B C66B 116.0(8) . . ?
C70B N12B Co4B 121.6(6) . . ?
C66B N12B Co4B 122.4(5) . . ?
O2B C1B O1B 123.3(7) . . ?
O2B C1B C2B 119.0(8) . . ?
O1B C1B C2B 117.7(8) . . ?
C1B C2B H2BA 109.5 . . ?
C1B C2B H2BB 109.5 . . ?
H2BA C2B H2BB 109.5 . . ?
C1B C2B H2BC 109.5 . . ?
H2BA C2B H2BC 109.5 . . ?
H2BB C2B H2BC 109.5 . . ?
O4B C3B C8B 122.9(8) . . ?
O4B C3B C4B 118.3(8) . . ?
C8B C3B C4B 118.8(9) . . ?
C5B C4B C3B 121.8(10) . . ?
C5B C4B H4BA 119.1 . . ?
C3B C4B H4BA 119.1 . . ?
C4B C5B C6B 120.3(11) . . ?
C4B C5B H5BA 119.9 . . ?
C6B C5B H5BA 119.9 . . ?
C7B C6B C5B 117.5(10) . . ?
C7B C6B H6BA 121.2 . . ?
C5B C6B H6BA 121.2 . . ?
C6B C7B C8B 123.3(9) . . ?
C6B C7B H7BA 118.3 . . ?
C8B C7B H7BA 118.3 . . ?
C3B C8B C7B 118.1(8) . . ?
C3B C8B C9B 120.3(8) . . ?
C7B C8B C9B 121.2(8) . . ?
N1B C9B C10B 110.2(7) . . ?
N1B C9B C8B 121.1(8) . . ?
C10B C9B C8B 128.7(8) . . ?
C9B C10B C11B 104.0(7) . . ?
C9B C10B H10B 128.0 . . ?
C11B C10B H10B 128.0 . . ?
N2B C11B C10B 109.9(7) . . ?
N2B C11B C12B 122.3(7) . . ?
C10B C11B C12B 127.7(7) . . ?
C13B C12B C17B 120.8(8) . . ?
C13B C12B C11B 117.4(8) . . ?
C17B C12B C11B 121.7(7) . . ?
C12B C13B C14B 118.1(9) . . ?
C12B C13B H13B 120.9 . . ?
C14B C13B H13B 120.9 . . ?
C15B C14B C13B 121.0(9) . . ?
C15B C14B H14B 119.5 . . ?
C13B C14B H14B 119.5 . . ?
C14B C15B C16B 120.0(9) . . ?
C14B C15B H15B 120.0 . . ?
C16B C15B H15B 120.0 . . ?
C17B C16B C15B 119.3(8) . . ?
C17B C16B C18B 120.9(7) . . ?
C15B C16B C18B 119.8(8) . . ?
C16B C17B C12B 120.5(7) . . ?
C16B C17B H17B 119.8 . . ?
C12B C17B H17B 119.8 . . ?
N3B C18B C19B 108.7(7) . . ?
N3B C18B C16B 122.9(8) . . ?
C19B C18B C16B 128.2(8) . . ?
C20B C19B C18B 106.4(7) . . ?
C20B C19B H19B 126.8 . . ?
C18B C19B H19B 126.8 . . ?
N4B C20B C19B 108.5(7) . . ?
N4B C20B C21B 122.7(7) . . ?
C19B C20B C21B 128.3(8) . . ?
C26B C21B C22B 118.6(8) . . ?
C26B C21B C20B 121.3(8) . . ?
C22B C21B C20B 120.1(8) . . ?
C23B C22B C21B 122.2(8) . . ?
C23B C22B H22B 118.9 . . ?
C21B C22B H22B 118.9 . . ?
C24B C23B C22B 116.5(9) . . ?
C24B C23B H23B 121.7 . . ?
C22B C23B H23B 121.7 . . ?
C25B C24B C23B 122.9(10) . . ?
C25B C24B H24B 118.6 . . ?
C23B C24B H24B 118.6 . . ?
C24B C25B C26B 121.9(9) . . ?
C24B C25B H25B 119.0 . . ?
C26B C25B H25B 119.0 . . ?
O5B C26B C25B 120.3(8) . . ?
O5B C26B C21B 121.7(7) . . ?
C25B C26B C21B 117.8(8) . . ?
O6B C27B C28B 118.8(10) . . ?
O6B C27B C32B 121.0(9) . . ?
C28B C27B C32B 120.2(11) . . ?
C27B C28B C29B 117.4(13) . . ?
C27B C28B H28B 121.3 . . ?
C29B C28B H28B 121.3 . . ?
C30B C29B C28B 125.7(13) . . ?
C30B C29B H29B 117.1 . . ?
C28B C29B H29B 117.1 . . ?
C29B C30B C31B 115.2(13) . . ?
C29B C30B H30B 122.4 . . ?
C31B C30B H30B 122.4 . . ?
C32B C31B C30B 121.6(12) . . ?
C32B C31B H31B 119.2 . . ?
C30B C31B H31B 119.2 . . ?
C27B C32B C31B 119.8(10) . . ?
C27B C32B C33B 119.1(9) . . ?
C31B C32B C33B 121.0(9) . . ?
N5B C33B C34B 107.7(8) . . ?
N5B C33B C32B 123.7(9) . . ?
C34B C33B C32B 128.1(9) . . ?
C35B C34B C33B 106.8(8) . . ?
C35B C34B H34B 126.6 . . ?
C33B C34B H34B 126.6 . . ?
C34B C35B N6B 109.2(8) . . ?
C34B C35B C36B 128.6(8) . . ?
N6B C35B C36B 122.1(8) . . ?
C37B C36B C41B 119.6(8) . . ?
C37B C36B C35B 119.3(8) . . ?
C41B C36B C35B 121.1(7) . . ?
C38B C37B C36B 119.3(9) . . ?
C38B C37B H37B 120.3 . . ?
C36B C37B H37B 120.3 . . ?
C37B C38B C39B 122.3(9) . . ?
C37B C38B H38B 118.9 . . ?
C39B C38B H38B 118.9 . . ?
C40B C39B C38B 117.6(8) . . ?
C40B C39B H39B 121.2 . . ?
C38B C39B H39B 121.2 . . ?
C41B C40B C39B 119.8(8) . . ?
C41B C40B C42B 122.1(7) . . ?
C39B C40B C42B 118.1(8) . . ?
C40B C41B C36B 121.3(8) . . ?
C40B C41B H41B 119.3 . . ?
C36B C41B H41B 119.3 . . ?
N7B C42B C43B 108.1(8) . . ?
N7B C42B C40B 121.9(8) . . ?
C43B C42B C40B 130.0(8) . . ?
C44B C43B C42B 106.3(8) . . ?
C44B C43B H43B 126.8 . . ?
C42B C43B H43B 126.8 . . ?
N8B C44B C43B 110.7(7) . . ?
N8B C44B C45B 123.3(7) . . ?
C43B C44B C45B 125.9(8) . . ?
C46B C45B C50B 119.0(8) . . ?
C46B C45B C44B 123.3(8) . . ?
C50B C45B C44B 117.6(7) . . ?
C47B C46B C45B 124.8(8) . . ?
C47B C46B H46B 117.6 . . ?
C45B C46B H46B 117.6 . . ?
C46B C47B C48B 115.8(9) . . ?
C46B C47B H47B 122.1 . . ?
C48B C47B H47B 122.1 . . ?
C49B C48B C47B 121.5(9) . . ?
C49B C48B H48B 119.2 . . ?
C47B C48B H48B 119.2 . . ?
C48B C49B C50B 121.4(9) . . ?
C48B C49B H49B 119.3 . . ?
C50B C49B H49B 119.3 . . ?
O7B C50B C49B 118.7(7) . . ?
O7B C50B C45B 123.9(7) . . ?
C49B C50B C45B 117.4(8) . . ?
N9B C51B C52B 120.4(8) . . ?
N9B C51B H51B 119.8 . . ?
C52B C51B H51B 119.8 . . ?
C53B C52B C51B 120.3(9) . . ?
C53B C52B H52B 119.9 . . ?
C51B C52B H52B 119.9 . . ?
C52B C53B C54B 119.4(10) . . ?
C52B C53B H53B 120.3 . . ?
C54B C53B H53B 120.3 . . ?
C53B C54B C55B 118.6(10) . . ?
C53B C54B H54B 120.7 . . ?
C55B C54B H54B 120.7 . . ?
N9B C55B C54B 121.1(9) . . ?
N9B C55B H55B 119.4 . . ?
C54B C55B H55B 119.4 . . ?
N10B C56B C57B 124.4(12) . . ?
N10B C56B H56B 117.8 . . ?
C57B C56B H56B 117.8 . . ?
C58B C57B C56B 116.9(11) . . ?
C58B C57B H57B 121.5 . . ?
C56B C57B H57B 121.5 . . ?
C59B C58B C57B 120.2(12) . . ?
C59B C58B H58B 119.9 . . ?
C57B C58B H58B 119.9 . . ?
C58B C59B C60B 116.9(12) . . ?
C58B C59B H59B 121.5 . . ?
C60B C59B H59B 121.5 . . ?
N10B C60B C59B 123.9(10) . . ?
N10B C60B H60B 118.0 . . ?
C59B C60B H60B 118.0 . . ?
N11B C61B C62B 121.3(8) . . ?
N11B C61B H61B 119.3 . . ?
C62B C61B H61B 119.3 . . ?
C63B C62B C61B 121.3(9) . . ?
C63B C62B H62B 119.4 . . ?
C61B C62B H62B 119.4 . . ?
C62B C63B C64B 120.2(10) . . ?
C62B C63B H63B 119.9 . . ?
C64B C63B H63B 119.9 . . ?
C63B C64B C65B 117.3(9) . . ?
C63B C64B H64B 121.3 . . ?
C65B C64B H64B 121.3 . . ?
N11B C65B C64B 123.1(8) . . ?
N11B C65B H65B 118.4 . . ?
C64B C65B H65B 118.4 . . ?
N12B C66B C67B 122.2(9) . . ?
N12B C66B H66B 118.9 . . ?
C67B C66B H66B 118.9 . . ?
C68B C67B C66B 118.9(10) . . ?
C68B C67B H67B 120.6 . . ?
C66B C67B H67B 120.6 . . ?
C67B C68B C69B 120.3(10) . . ?
C67B C68B H68B 119.9 . . ?
C69B C68B H68B 119.9 . . ?
C70B C69B C68B 116.3(10) . . ?
C70B C69B H69B 121.9 . . ?
C68B C69B H69B 121.9 . . ?
N12B C70B C69B 126.4(10) . . ?
N12B C70B H70B 116.8 . . ?
C69B C70B H70B 116.8 . . ?
C1S N1S C5S 120.0 . . ?
N1S C1S C2S 120.0 . . ?
N1S C1S H1S 120.0 . . ?
C2S C1S H1S 120.0 . . ?
C1S C2S C3S 120.0 . . ?
C1S C2S H2S 120.0 . . ?
C3S C2S H2S 120.0 . . ?
C4S C3S C2S 120.0 . . ?
C4S C3S H3S 120.0 . . ?
C2S C3S H3S 120.0 . . ?
C3S C4S C5S 120.0 . . ?
C3S C4S H4S 120.0 . . ?
C5S C4S H4S 120.0 . . ?
C4S C5S N1S 120.0 . . ?
C4S C5S H5S 120.0 . . ?
N1S C5S H5S 120.0 . . ?

loop_
_geom_bond_atom_site_label_1
_geom_bond_atom_site_label_2
_geom_bond_distance
_geom_bond_site_symmetry_2
_geom_bond_publ_flag
Co1 O4 1.885(6) . ?
Co1 O6 1.904(6) . ?
Co1 N5 1.929(7) . ?
Co1 N9 1.937(8) . ?
Co1 N1 1.947(7) . ?
Co1 N10 1.957(7) . ?
Co2 N2 1.945(6) . ?
Co2 O3 1.946(6) . ?
Co2 N6 1.963(7) . ?
Co2 O1 1.981(6) . ?
Co3 O3 1.925(6) . ?
Co3 N7 1.960(6) . ?
Co3 O2 1.964(6) . ?
Co3 N3 1.967(6) . ?
Co4 O7 1.900(6) . ?
Co4 N12 1.907(7) . ?
Co4 O5 1.921(6) . ?
Co4 N8 1.940(8) . ?
Co4 N11 1.959(7) . ?
Co4 N4 1.963(7) . ?
O1 C1 1.232(10) . ?
O2 C1 1.252(10) . ?
O4 C3 1.328(11) . ?
O5 C26 1.352(10) . ?
O6 C27 1.310(11) . ?
O7 C50 1.297(11) . ?
N1 C9 1.343(10) . ?
N1 N2 1.394(9) . ?
N2 C11 1.367(10) . ?
N3 N4 1.359(9) . ?
N3 C18 1.365(10) . ?
N4 C20 1.336(10) . ?
N5 N6 1.350(9) . ?
N5 C33 1.367(11) . ?
N6 C35 1.353(11) . ?
N7 C42 1.363(11) . ?
N7 N8 1.371(10) . ?
N8 C44 1.381(11) . ?
N9 C51 1.312(10) . ?
N9 C55 1.372(11) . ?
N10 C60 1.304(12) . ?
N10 C56 1.322(11) . ?
N11 C65 1.330(11) . ?
N11 C61 1.358(11) . ?
N12 C70 1.317(11) . ?
N12 C66 1.346(10) . ?
C1 C2 1.524(12) . ?
C2 H2A 0.9800 . ?
C2 H2B 0.9800 . ?
C2 H2C 0.9800 . ?
C3 C8 1.406(12) . ?
C3 C4 1.412(13) . ?
C4 C5 1.354(14) . ?
C4 H4A 0.9500 . ?
C5 C6 1.382(15) . ?
C5 H5A 0.9500 . ?
C6 C7 1.429(14) . ?
C6 H6A 0.9500 . ?
C7 C8 1.389(12) . ?
C7 H7A 0.9500 . ?
C8 C9 1.443(11) . ?
C9 C10 1.382(12) . ?
C10 C11 1.397(12) . ?
C10 H10A 0.9500 . ?
C11 C12 1.472(12) . ?
C12 C13 1.355(12) . ?
C12 C17 1.397(11) . ?
C13 C14 1.423(13) . ?
C13 H13A 0.9500 . ?
C14 C15 1.391(13) . ?
C14 H14A 0.9500 . ?
C15 C16 1.349(11) . ?
C15 H15A 0.9500 . ?
C16 C17 1.422(11) . ?
C16 C18 1.486(11) . ?
C17 H17A 0.9500 . ?
C18 C19 1.349(12) . ?
C19 C20 1.358(11) . ?
C19 H19A 0.9500 . ?
C20 C21 1.508(11) . ?
C21 C26 1.384(11) . ?
C21 C22 1.440(12) . ?
C22 C23 1.349(13) . ?
C22 H22A 0.9500 . ?
C23 C24 1.416(13) . ?
C23 H23A 0.9500 . ?
C24 C25 1.318(13) . ?
C24 H24A 0.9500 . ?
C25 C26 1.384(12) . ?
C25 H25A 0.9500 . ?
C27 C28 1.372(13) . ?
C27 C32 1.437(13) . ?
C28 C29 1.401(15) . ?
C28 H28A 0.9500 . ?
C29 C30 1.428(14) . ?
C29 H29A 0.9500 . ?
C30 C31 1.386(14) . ?
C30 H30A 0.9500 . ?
C31 C32 1.410(14) . ?
C31 H31A 0.9500 . ?
C32 C33 1.457(14) . ?
C33 C34 1.365(13) . ?
C34 C35 1.384(13) . ?
C34 H34A 0.9500 . ?
C35 C36 1.454(12) . ?
C36 C37 1.380(12) . ?
C36 C41 1.394(11) . ?
C37 C38 1.407(14) . ?
C37 H37A 0.9500 . ?
C38 C39 1.392(13) . ?
C38 H38A 0.9500 . ?
C39 C40 1.369(12) . ?
C39 H39A 0.9500 . ?
C40 C41 1.409(12) . ?
C40 C42 1.481(12) . ?
C41 H41A 0.9500 . ?
C42 C43 1.370(12) . ?
C43 C44 1.388(12) . ?
C43 H43A 0.9500 . ?
C44 C45 1.467(12) . ?
C45 C50 1.400(13) . ?
C45 C46 1.401(13) . ?
C46 C47 1.360(13) . ?
C46 H46A 0.9500 . ?
C47 C48 1.440(14) . ?
C47 H47A 0.9500 . ?
C48 C49 1.354(13) . ?
C48 H48A 0.9500 . ?
C49 C50 1.445(14) . ?
C49 H49A 0.9500 . ?
C51 C52 1.419(13) . ?
C51 H51A 0.9500 . ?
C52 C53 1.371(14) . ?
C52 H52A 0.9500 . ?
C53 C54 1.381(13) . ?
C53 H53A 0.9500 . ?
C54 C55 1.375(13) . ?
C54 H54A 0.9500 . ?
C55 H55A 0.9500 . ?
C56 C57 1.391(13) . ?
C56 H56A 0.9500 . ?
C57 C58 1.349(14) . ?
C57 H57A 0.9500 . ?
C58 C59 1.363(14) . ?
C58 H58A 0.9500 . ?
C59 C60 1.393(14) . ?
C59 H59A 0.9500 . ?
C60 H60A 0.9500 . ?
C61 C62 1.415(13) . ?
C61 H61A 0.9500 . ?
C62 C63 1.353(13) . ?
C62 H62A 0.9500 . ?
C63 C64 1.399(14) . ?
C63 H63A 0.9500 . ?
C64 C65 1.396(13) . ?
C64 H64A 0.9500 . ?
C65 H65A 0.9500 . ?
C66 C67 1.383(13) . ?
C66 H66A 0.9500 . ?
C67 C68 1.374(14) . ?
C67 H67A 0.9500 . ?
C68 C69 1.332(12) . ?
C68 H68A 0.9500 . ?
C69 C70 1.423(13) . ?
C69 H69A 0.9500 . ?
C70 H70A 0.9500 . ?
Co1B O4B 1.882(6) . ?
Co1B O6B 1.893(7) . ?
Co1B N5B 1.928(9) . ?
Co1B N9B 1.937(8) . ?
Co1B N10B 1.944(8) . ?
Co1B N1B 1.954(7) . ?
Co2B O3B 1.915(6) . ?
Co2B N6B 1.936(7) . ?
Co2B N2B 1.943(7) . ?
Co2B O1B 1.976(7) . ?
Co3B O3B 1.943(6) . ?
Co3B N7B 1.954(7) . ?
Co3B N3B 1.958(6) . ?
Co3B O2B 1.960(6) . ?
Co4B O5B 1.887(5) . ?
Co4B N11B 1.913(7) . ?
Co4B O7B 1.918(5) . ?
Co4B N12B 1.938(7) . ?
Co4B N8B 1.944(6) . ?
Co4B N4B 1.949(7) . ?
O1B C1B 1.273(10) . ?
O2B C1B 1.264(9) . ?
O4B C3B 1.325(10) . ?
O5B C26B 1.347(10) . ?
O6B C27B 1.362(12) . ?
O7B C50B 1.326(9) . ?
N1B C9B 1.363(10) . ?
N1B N2B 1.365(9) . ?
N2B C11B 1.346(10) . ?
N3B C18B 1.325(10) . ?
N3B N4B 1.380(9) . ?
N4B C20B 1.367(10) . ?
N5B C33B 1.348(12) . ?
N5B N6B 1.389(10) . ?
N6B C35B 1.369(11) . ?
N7B C42B 1.362(10) . ?
N7B N8B 1.415(9) . ?
N8B C44B 1.319(10) . ?
N9B C55B 1.321(12) . ?
N9B C51B 1.349(11) . ?
N10B C56B 1.277(13) . ?
N10B C60B 1.320(12) . ?
N11B C61B 1.336(10) . ?
N11B C65B 1.373(10) . ?
N12B C70B 1.336(11) . ?
N12B C66B 1.343(11) . ?
C1B C2B 1.487(13) . ?
C2B H2BA 0.9800 . ?
C2B H2BB 0.9800 . ?
C2B H2BC 0.9800 . ?
C3B C8B 1.389(12) . ?
C3B C4B 1.428(13) . ?
C4B C5B 1.351(14) . ?
C4B H4BA 0.9500 . ?
C5B C6B 1.410(14) . ?
C5B H5BA 0.9500 . ?
C6B C7B 1.390(13) . ?
C6B H6BA 0.9500 . ?
C7B C8B 1.397(12) . ?
C7B H7BA 0.9500 . ?
C8B C9B 1.478(12) . ?
C9B C10B 1.388(11) . ?
C10B C11B 1.398(11) . ?
C10B H10B 0.9500 . ?
C11B C12B 1.480(11) . ?
C12B C13B 1.347(12) . ?
C12B C17B 1.403(11) . ?
C13B C14B 1.428(14) . ?
C13B H13B 0.9500 . ?
C14B C15B 1.366(13) . ?
C14B H14B 0.9500 . ?
C15B C16B 1.381(12) . ?
C15B H15B 0.9500 . ?
C16B C17B 1.379(11) . ?
C16B C18B 1.494(12) . ?
C17B H17B 0.9500 . ?
C18B C19B 1.399(12) . ?
C19B C20B 1.373(11) . ?
C19B H19B 0.9500 . ?
C20B C21B 1.443(12) . ?
C21B C26B 1.402(11) . ?
C21B C22B 1.416(12) . ?
C22B C23B 1.388(12) . ?
C22B H22B 0.9500 . ?
C23B C24B 1.366(13) . ?
C23B H23B 0.9500 . ?
C24B C25B 1.354(13) . ?
C24B H24B 0.9500 . ?
C25B C26B 1.381(12) . ?
C25B H25B 0.9500 . ?
C27B C28B 1.387(17) . ?
C27B C32B 1.408(14) . ?
C28B C29B 1.435(17) . ?
C28B H28B 0.9500 . ?
C29B C30B 1.354(17) . ?
C29B H29B 0.9500 . ?
C30B C31B 1.438(18) . ?
C30B H30B 0.9500 . ?
C31B C32B 1.412(15) . ?
C31B H31B 0.9500 . ?
C32B C33B 1.432(13) . ?
C33B C34B 1.414(12) . ?
C34B C35B 1.365(13) . ?
C34B H34B 0.9500 . ?
C35B C36B 1.487(12) . ?
C36B C37B 1.372(12) . ?
C36B C41B 1.407(12) . ?
C37B C38B 1.359(13) . ?
C37B H37B 0.9500 . ?
C38B C39B 1.433(13) . ?
C38B H38B 0.9500 . ?
C39B C40B 1.385(12) . ?
C39B H39B 0.9500 . ?
C40B C41B 1.379(11) . ?
C40B C42B 1.463(12) . ?
C41B H41B 0.9500 . ?
C42B C43B 1.385(12) . ?
C43B C44B 1.384(12) . ?
C43B H43B 0.9500 . ?
C44B C45B 1.474(11) . ?
C45B C46B 1.365(11) . ?
C45B C50B 1.412(11) . ?
C46B C47B 1.360(12) . ?
C46B H46B 0.9500 . ?
C47B C48B 1.419(13) . ?
C47B H47B 0.9500 . ?
C48B C49B 1.354(13) . ?
C48B H48B 0.9500 . ?
C49B C50B 1.404(12) . ?
C49B H49B 0.9500 . ?
C51B C52B 1.425(12) . ?
C51B H51B 0.9500 . ?
C52B C53B 1.328(13) . ?
C52B H52B 0.9500 . ?
C53B C54B 1.398(13) . ?
C53B H53B 0.9500 . ?
C54B C55B 1.422(14) . ?
C54B H54B 0.9500 . ?
C55B H55B 0.9500 . ?
C56B C57B 1.413(15) . ?
C56B H56B 0.9500 . ?
C57B C58B 1.398(16) . ?
C57B H57B 0.9500 . ?
C58B C59B 1.329(15) . ?
C58B H58B 0.9500 . ?
C59B C60B 1.435(14) . ?
C59B H59B 0.9500 . ?
C60B H60B 0.9500 . ?
C61B C62B 1.379(12) . ?
C61B H61B 0.9500 . ?
C62B C63B 1.328(13) . ?
C62B H62B 0.9500 . ?
C63B C64B 1.368(13) . ?
C63B H63B 0.9500 . ?
C64B C65B 1.385(12) . ?
C64B H64B 0.9500 . ?
C65B H65B 0.9500 . ?
C66B C67B 1.382(13) . ?
C66B H66B 0.9500 . ?
C67B C68B 1.367(13) . ?
C67B H67B 0.9500 . ?
C68B C69B 1.376(13) . ?
C68B H68B 0.9500 . ?
C69B C70B 1.351(13) . ?
C69B H69B 0.9500 . ?
C70B H70B 0.9500 . ?
N1S C1S 1.3900 . ?
N1S C5S 1.3900 . ?
C1S C2S 1.3900 . ?
C1S H1S 0.9500 . ?
C2S C3S 1.3900 . ?
C2S H2S 0.9500 . ?
C3S C4S 1.3900 . ?
C3S H3S 0.9500 . ?
C4S C5S 1.3900 . ?
C4S H4S 0.9500 . ?
C5S H5S 0.9500 . ?

loop_
_platon_squeeze_void_nr
_platon_squeeze_void_average_x
_platon_squeeze_void_average_y
_platon_squeeze_void_average_z
_platon_squeeze_void_volume
_platon_squeeze_void_count_electrons
_platon_squeeze_void_content
1 -0.012 0.012 0.002 3042 507 ' '
2 0.000 0.000 0.500 193 36 ' '
